data_7248179
loop_
_publ_author_name
'Zuo, Youpeng'
'Liu, Meijun'
'Du, Jun'
'Zhang, Tianren'
'Wang, Xiaoqing'
'Wang, Cong'

_publ_section_title
;
 Ir(iii)/Ag(i)-catalyzed directly C--H amidation of arenes with OH-free
 hydroxyamides as amidating agents
;
_journal_issue 9
_journal_name_full 'RSC Advances'
_journal_page_first 5975
_journal_page_last 5980
_journal_paper_doi 10.1039/D4RA00517A
_journal_volume 14
_journal_year 2024
_chemical_formula_sum 'C20 H15 N3 O'
_chemical_formula_weight 313.35
_space_group_crystal_system monoclinic
_space_group_IT_number 14
_space_group_name_Hall '-P 2yn'
_space_group_name_H-M_alt 'P 1 21/n 1'
_atom_sites_solution_hydrogens geom
_audit_creation_method SHELXL-2018/1
_audit_update_record
;
2023-12-18 deposited with the CCDC.	2024-02-09 downloaded from the CCDC.
;
_cell_angle_alpha 90
_cell_angle_beta 111.728(2)
_cell_angle_gamma 90
_cell_formula_units_Z 4
_cell_length_a 8.0992(4)
_cell_length_b 20.6903(11)
_cell_length_c 9.9276(6)
_cell_measurement_reflns_used 9659
_cell_measurement_temperature 273(2)
_cell_measurement_theta_max 27.59
_cell_measurement_theta_min 2.95
_cell_volume 1545.42(15)
_computing_cell_refinement 'Bruker SMART'
_computing_data_collection 'Bruker SMART'
_computing_data_reduction 'Bruker SAINT'
_computing_molecular_graphics 'Bruker SHELXTL'
_computing_publication_material 'Bruker SHELXTL'
_computing_structure_refinement 'SHELXL-2018/1 (Sheldrick, 2018)'
_computing_structure_solution 'Bruker SHELXTL'
_diffrn_ambient_temperature 273(2)
_diffrn_measured_fraction_theta_full 0.986
_diffrn_measured_fraction_theta_max 0.984
_diffrn_measurement_device_type 'CCD area detector'
_diffrn_measurement_method 'phi and omega scans'
_diffrn_radiation_type MoK\a
_diffrn_radiation_wavelength 0.71073
_diffrn_reflns_av_R_equivalents 0.0228
_diffrn_reflns_av_unetI/netI 0.0086
_diffrn_reflns_Laue_measured_fraction_full 0.986
_diffrn_reflns_Laue_measured_fraction_max 0.984
_diffrn_reflns_limit_h_max 10
_diffrn_reflns_limit_h_min -10
_diffrn_reflns_limit_k_max 26
_diffrn_reflns_limit_k_min -26
_diffrn_reflns_limit_l_max 12
_diffrn_reflns_limit_l_min -12
_diffrn_reflns_number 61845
_diffrn_reflns_point_group_measured_fraction_full 0.986
_diffrn_reflns_point_group_measured_fraction_max 0.984
_diffrn_reflns_theta_full 25.242
_diffrn_reflns_theta_max 27.625
_diffrn_reflns_theta_min 2.958
_exptl_absorpt_coefficient_mu 0.086
_exptl_crystal_colour colorless
_exptl_crystal_density_diffrn 1.347
_exptl_crystal_description block
_exptl_crystal_F_000 656
_refine_diff_density_max 0.250
_refine_diff_density_min -0.221
_refine_diff_density_rms 0.037
_refine_ls_extinction_method none
_refine_ls_goodness_of_fit_ref 1.078
_refine_ls_hydrogen_treatment constr
_refine_ls_matrix_type full
_refine_ls_number_parameters 217
_refine_ls_number_reflns 3540
_refine_ls_number_restraints 0
_refine_ls_restrained_S_all 1.078
_refine_ls_R_factor_all 0.0565
_refine_ls_R_factor_gt 0.0505
_refine_ls_shift/su_max 0.000
_refine_ls_shift/su_mean 0.000
_refine_ls_structure_factor_coef Fsqd
_refine_ls_weighting_details 'w=1/[\s^2^(Fo^2^)+(0.0458P)^2^+0.6533P] where P=(Fo^2^+2Fc^2^)/3'
_refine_ls_weighting_scheme calc
_refine_ls_wR_factor_gt 0.1169
_refine_ls_wR_factor_ref 0.1225
_reflns_Friedel_coverage 0.000
_reflns_number_gt 3175
_reflns_number_total 3540
_reflns_threshold_expression 'I > 2\s(I)'
_cod_data_source_file d4ra00517a2.cif
_cod_data_source_block Mp
_cod_original_sg_symbol_H-M 'P 21/n'
_cod_database_code 7248179
_shelx_shelxl_version_number 2018/1
_shelx_space_group_comment
;
The symmetry employed for this shelxl refinement is uniquely defined
by the following loop, which should always be used as a source of
symmetry information in preference to the above space-group names.
They are only intended as comments.
;

loop_
_space_group_symop_operation_xyz
'x, y, z'
'-x+1/2, y+1/2, -z+1/2'
'-x, -y, -z'
'x-1/2, -y-1/2, z-1/2'

loop_
_atom_site_label
_atom_site_type_symbol
_atom_site_fract_x
_atom_site_fract_y
_atom_site_fract_z
_atom_site_U_iso_or_equiv
_atom_site_adp_type
_atom_site_occupancy
_atom_site_site_symmetry_order
_atom_site_calc_flag
_atom_site_refinement_flags_posn
_atom_site_refinement_flags_adp
_atom_site_refinement_flags_occupancy
_atom_site_disorder_assembly
_atom_site_disorder_group
C1 C 0.0949(2) 0.15222(7) 0.35325(16) 0.0431(3) Uani 1 1 d . . . . .
H1 H 0.009008 0.153495 0.259990 0.052 Uiso 1 1 calc R U . . .
C2 C 0.0908(2) 0.19705(9) 0.4560(2) 0.0556(4) Uani 1 1 d . . . . .
H2 H 0.000566 0.227728 0.431995 0.067 Uiso 1 1 calc R U . . .
C3 C 0.2200(3) 0.19625(9) 0.59351(19) 0.0579(4) Uani 1 1 d . . . . .
H3 H 0.217494 0.226542 0.661922 0.069 Uiso 1 1 calc R U . . .
C4 C 0.3525(2) 0.15062(8) 0.62921(16) 0.0528(4) Uani 1 1 d . . . . .
H4 H 0.440811 0.150749 0.721411 0.063 Uiso 1 1 calc R U . . .
C5 C 0.3558(2) 0.10441(7) 0.52924(15) 0.0410(3) Uani 1 1 d . . . . .
H5 H 0.443538 0.072762 0.555228 0.049 Uiso 1 1 calc R U . . .
C6 C 0.22690(17) 0.10559(6) 0.38960(14) 0.0338(3) Uani 1 1 d . . . . .
C7 C 0.23750(17) 0.05394(6) 0.28696(13) 0.0323(3) Uani 1 1 d . . . . .
C8 C 0.19882(16) 0.03888(6) 0.02829(13) 0.0307(3) Uani 1 1 d . . . . .
C9 C 0.28138(18) -0.02001(6) 0.04103(14) 0.0354(3) Uani 1 1 d . . . . .
H9 H 0.326717 -0.040009 0.131268 0.042 Uiso 1 1 calc R U . . .
C10 C 0.29905(17) -0.05100(6) -0.08012(14) 0.0340(3) Uani 1 1 d . . . . .
C11 C 0.3882(2) -0.11083(7) -0.06788(17) 0.0443(3) Uani 1 1 d . . . . .
H11 H 0.431841 -0.131808 0.021262 0.053 Uiso 1 1 calc R U . . .
C12 C 0.4113(2) -0.13820(8) -0.18464(18) 0.0475(4) Uani 1 1 d . . . . .
H12 H 0.471319 -0.177320 -0.174247 0.057 Uiso 1 1 calc R U . . .
C13 C 0.3450(2) -0.10762(8) -0.32040(18) 0.0482(4) Uani 1 1 d . . . . .
H13 H 0.361676 -0.126583 -0.399334 0.058 Uiso 1 1 calc R U . . .
C14 C 0.2562(2) -0.05038(7) -0.33757(16) 0.0440(3) Uani 1 1 d . . . . .
H14 H 0.211921 -0.030716 -0.428215 0.053 Uiso 1 1 calc R U . . .
C15 C 0.23116(17) -0.02068(6) -0.21783(14) 0.0344(3) Uani 1 1 d . . . . .
C16 C 0.14393(18) 0.03932(6) -0.22965(14) 0.0356(3) Uani 1 1 d . . . . .
H16 H 0.097305 0.059557 -0.319547 0.043 Uiso 1 1 calc R U . . .
C17 C 0.12644(16) 0.06835(6) -0.11198(13) 0.0317(3) Uani 1 1 d . . . . .
C18 C -0.1169(2) 0.14325(8) -0.24813(17) 0.0487(4) Uani 1 1 d . . . . .
H18 H -0.180106 0.116180 -0.324655 0.058 Uiso 1 1 calc R U . . .
C19 C -0.1562(2) 0.20609(8) -0.23119(19) 0.0556(4) Uani 1 1 d . . . . .
H19 H -0.249717 0.230617 -0.293158 0.067 Uiso 1 1 calc R U . . .
C20 C -0.0269(3) 0.22537(8) -0.10206(18) 0.0547(4) Uani 1 1 d . . . . .
H20 H -0.021403 0.266386 -0.062294 0.066 Uiso 1 1 calc R U . . .
N1 N 0.18506(15) 0.07320(5) 0.14613(11) 0.0351(3) Uani 1 1 d . . . . .
H1A H 0.137726 0.110952 0.126804 0.042 Uiso 1 1 calc R U . . .
N2 N 0.0888(2) 0.17852(6) -0.04126(14) 0.0509(3) Uani 1 1 d . . . . .
N3 N 0.03027(16) 0.12761(5) -0.13351(12) 0.0361(3) Uani 1 1 d . . . . .
O1 O 0.29182(15) -0.00008(5) 0.33024(11) 0.0448(3) Uani 1 1 d . . . . .

loop_
_atom_site_aniso_label
_atom_site_aniso_U_11
_atom_site_aniso_U_22
_atom_site_aniso_U_33
_atom_site_aniso_U_23
_atom_site_aniso_U_13
_atom_site_aniso_U_12
C1 0.0401(7) 0.0446(8) 0.0426(7) -0.0043(6) 0.0130(6) 0.0025(6)
C2 0.0572(10) 0.0486(9) 0.0642(10) -0.0091(8) 0.0262(8) 0.0093(7)
C3 0.0760(12) 0.0527(9) 0.0515(9) -0.0163(7) 0.0313(9) -0.0026(8)
C4 0.0679(10) 0.0552(9) 0.0323(7) -0.0047(6) 0.0150(7) -0.0053(8)
C5 0.0483(8) 0.0420(7) 0.0316(6) 0.0028(5) 0.0136(6) 0.0010(6)
C6 0.0360(6) 0.0339(6) 0.0332(6) 0.0008(5) 0.0147(5) -0.0034(5)
C7 0.0325(6) 0.0321(6) 0.0311(6) 0.0015(5) 0.0105(5) -0.0015(5)
C8 0.0315(6) 0.0313(6) 0.0282(6) 0.0003(5) 0.0099(5) -0.0026(5)
C9 0.0387(7) 0.0356(7) 0.0307(6) 0.0030(5) 0.0114(5) 0.0032(5)
C10 0.0337(6) 0.0333(6) 0.0354(6) -0.0009(5) 0.0132(5) -0.0023(5)
C11 0.0490(8) 0.0409(7) 0.0428(7) 0.0025(6) 0.0167(6) 0.0074(6)
C12 0.0473(8) 0.0428(8) 0.0565(9) -0.0056(7) 0.0241(7) 0.0037(6)
C13 0.0533(9) 0.0508(9) 0.0507(8) -0.0105(7) 0.0311(7) -0.0042(7)
C14 0.0527(8) 0.0461(8) 0.0386(7) -0.0022(6) 0.0233(6) -0.0044(6)
C15 0.0361(6) 0.0353(6) 0.0341(6) -0.0016(5) 0.0156(5) -0.0063(5)
C16 0.0413(7) 0.0353(6) 0.0294(6) 0.0035(5) 0.0121(5) -0.0022(5)
C17 0.0328(6) 0.0280(6) 0.0325(6) 0.0024(5) 0.0098(5) -0.0026(5)
C18 0.0507(8) 0.0415(8) 0.0414(8) 0.0016(6) 0.0026(6) 0.0044(6)
C19 0.0591(10) 0.0423(8) 0.0555(9) 0.0071(7) 0.0096(8) 0.0134(7)
C20 0.0759(11) 0.0325(7) 0.0513(9) 0.0011(6) 0.0183(8) 0.0076(7)
N1 0.0421(6) 0.0315(5) 0.0304(5) 0.0015(4) 0.0120(4) 0.0051(4)
N2 0.0672(9) 0.0316(6) 0.0424(7) -0.0033(5) 0.0068(6) 0.0019(6)
N3 0.0436(6) 0.0278(5) 0.0330(5) 0.0017(4) 0.0097(5) 0.0004(4)
O1 0.0610(7) 0.0350(5) 0.0364(5) 0.0050(4) 0.0156(5) 0.0065(4)

loop_
_atom_type_symbol
_atom_type_description
_atom_type_scat_dispersion_real
_atom_type_scat_dispersion_imag
_atom_type_scat_source
C C 0.0033 0.0016 'International Tables Vol C Tables 4.2.6.8 and 6.1.1.4'
H H 0.0000 0.0000 'International Tables Vol C Tables 4.2.6.8 and 6.1.1.4'
N N 0.0061 0.0033 'International Tables Vol C Tables 4.2.6.8 and 6.1.1.4'
O O 0.0106 0.0060 'International Tables Vol C Tables 4.2.6.8 and 6.1.1.4'

loop_
_geom_angle_atom_site_label_1
_geom_angle_atom_site_label_2
_geom_angle_atom_site_label_3
_geom_angle
_geom_angle_site_symmetry_1
_geom_angle_site_symmetry_3
_geom_angle_publ_flag
C6 C1 C2 120.01(14) . . ?
C3 C2 C1 120.24(15) . . ?
C4 C3 C2 119.86(15) . . ?
C3 C4 C5 120.65(15) . . ?
C4 C5 C6 119.65(14) . . ?
C1 C6 C5 119.55(13) . . ?
C1 C6 C7 123.49(12) . . ?
C5 C6 C7 116.94(12) . . ?
O1 C7 N1 124.38(12) . . ?
O1 C7 C6 121.14(11) . . ?
N1 C7 C6 114.47(11) . . ?
C9 C8 N1 123.83(11) . . ?
C9 C8 C17 118.53(11) . . ?
N1 C8 C17 117.62(11) . . ?
C8 C9 C10 121.50(12) . . ?
C11 C10 C9 122.13(12) . . ?
C11 C10 C15 118.25(12) . . ?
C9 C10 C15 119.58(12) . . ?
C12 C11 C10 121.09(14) . . ?
C11 C12 C13 120.32(14) . . ?
C14 C13 C12 120.57(14) . . ?
C13 C14 C15 120.28(14) . . ?
C16 C15 C10 118.23(12) . . ?
C16 C15 C14 122.28(12) . . ?
C10 C15 C14 119.47(13) . . ?
C17 C16 C15 121.50(12) . . ?
C16 C17 N3 118.26(11) . . ?
C16 C17 C8 120.63(12) . . ?
N3 C17 C8 121.09(11) . . ?
N3 C18 C19 107.38(14) . . ?
C18 C19 C20 105.00(14) . . ?
N2 C20 C19 112.10(14) . . ?
C7 N1 C8 127.96(11) . . ?
C20 N2 N3 104.36(13) . . ?
C18 N3 N2 111.17(12) . . ?
C18 N3 C17 126.63(12) . . ?
N2 N3 C17 122.01(11) . . ?

loop_
_geom_bond_atom_site_label_1
_geom_bond_atom_site_label_2
_geom_bond_distance
_geom_bond_site_symmetry_2
_geom_bond_publ_flag
C1 C6 1.3851(19) . ?
C1 C2 1.388(2) . ?
C2 C3 1.379(3) . ?
C3 C4 1.373(3) . ?
C4 C5 1.386(2) . ?
C5 C6 1.3929(19) . ?
C6 C7 1.5009(18) . ?
C7 O1 1.2196(16) . ?
C7 N1 1.3617(16) . ?
C8 C9 1.3731(18) . ?
C8 N1 1.4076(16) . ?
C8 C17 1.4318(17) . ?
C9 C10 1.4162(18) . ?
C10 C11 1.4155(19) . ?
C10 C15 1.4173(18) . ?
C11 C12 1.364(2) . ?
C12 C13 1.403(2) . ?
C13 C14 1.363(2) . ?
C14 C15 1.4180(19) . ?
C15 C16 1.4115(19) . ?
C16 C17 1.3668(18) . ?
C17 N3 1.4256(16) . ?
C18 N3 1.3478(18) . ?
C18 C19 1.363(2) . ?
C19 C20 1.380(2) . ?
C20 N2 1.328(2) . ?
N2 N3 1.3608(16) . ?
